data_1571338
loop_
_publ_author_name
'Sugamata, Koh'
'Asakawa, Teppei'
'Minoura, Mao'

_publ_section_title
;
 A tin analogue of propadiene with cumulated C[double bond, length as
 m-dash]Sn double bonds.
;
_journal_issue 19
_journal_name_full 'Chemical science'
_journal_page_first 7072
_journal_page_last 7078
_journal_paper_doi 10.1039/d4sc00093e
_journal_volume 15
_journal_year 2024
_chemical_formula_sum 'C54 H56 O2 Si4 Sn'
_chemical_formula_weight 968.03
_space_group_crystal_system triclinic
_space_group_IT_number 2
_space_group_name_Hall '-P 1'
_space_group_name_H-M_alt 'P -1'
_atom_sites_solution_hydrogens geom
_audit_creation_method SHELXL-2018/3
_audit_update_record
;
2023-08-15 deposited with the CCDC.	2024-03-25 downloaded from the CCDC.
;
_cell_angle_alpha 70.964(3)
_cell_angle_beta 75.647(3)
_cell_angle_gamma 84.203(3)
_cell_formula_units_Z 2
_cell_length_a 11.2316(3)
_cell_length_b 12.9893(4)
_cell_length_c 17.5630(5)
_cell_measurement_reflns_used 25892
_cell_measurement_temperature 110(2)
_cell_measurement_theta_max 29.9920
_cell_measurement_theta_min 1.8190
_cell_volume 2345.98(13)
_computing_cell_refinement 'CrysAlisPro 1.171.42.58a (Rigaku OD, 2022)'
_computing_data_collection 'CrysAlisPro 1.171.42.58a (Rigaku OD, 2022)'
_computing_data_reduction 'CrysAlisPro 1.171.42.58a (Rigaku OD, 2022)'
_computing_molecular_graphics 'Olex2 1.3-ac4 (Dolomanov et al., 2009)''Yadokari-XG (Wakita, Nemoto et al., 2009)'
_computing_publication_material 'Olex2 1.3-ac4 (Dolomanov et al., 2009)''Yadokari-XG (Wakita, Nemoto et al., 2009)'
_computing_structure_refinement 'SHELXL 2018/3 (Sheldrick, 2015)'
_computing_structure_solution 'SHELXT 2018/2 (Sheldrick, 2018)'
_diffrn_ambient_temperature 110(2)
_diffrn_measured_fraction_theta_full 0.999
_diffrn_measured_fraction_theta_max 0.999
_diffrn_measurement_device_type 'Bruker Photon II'
_diffrn_measurement_method '\w and \f scans'
_diffrn_radiation_type MoK\a
_diffrn_radiation_wavelength 0.71073
_diffrn_reflns_av_R_equivalents 0.0571
_diffrn_reflns_av_unetI/netI 0.0262
_diffrn_reflns_Laue_measured_fraction_full 0.999
_diffrn_reflns_Laue_measured_fraction_max 0.999
_diffrn_reflns_limit_h_max 14
_diffrn_reflns_limit_h_min -13
_diffrn_reflns_limit_k_max 16
_diffrn_reflns_limit_k_min -16
_diffrn_reflns_limit_l_max 22
_diffrn_reflns_limit_l_min -22
_diffrn_reflns_number 109635
_diffrn_reflns_point_group_measured_fraction_full 0.999
_diffrn_reflns_point_group_measured_fraction_max 0.999
_diffrn_reflns_theta_full 25.242
_diffrn_reflns_theta_max 27.483
_diffrn_reflns_theta_min 1.659
_diffrn_source 'fine-focus sealed X-ray tube'
_diffrn_source_type 'Enhance (Mo) X-ray Source'
_exptl_absorpt_coefficient_mu 0.688
_exptl_absorpt_correction_T_max 1.00000
_exptl_absorpt_correction_T_min 0.78697
_exptl_absorpt_correction_type multi-scan
_exptl_absorpt_process_details
;
CrysAlisPro 1.171.41.110a (Rigaku Oxford Diffraction, 2021)
Empirical absorption correction using spherical harmonics,
implemented in SCALE3 ABSPACK scaling algorithm.
;
_exptl_crystal_colour colorless
_exptl_crystal_density_diffrn 1.370
_exptl_crystal_description plate
_exptl_crystal_F_000 1004
_exptl_crystal_size_max 0.100
_exptl_crystal_size_mid 0.020
_exptl_crystal_size_min 0.020
_refine_diff_density_max 0.783
_refine_diff_density_min -0.400
_refine_diff_density_rms 0.066
_refine_ls_extinction_method none
_refine_ls_goodness_of_fit_ref 1.028
_refine_ls_hydrogen_treatment constr
_refine_ls_matrix_type full
_refine_ls_number_parameters 556
_refine_ls_number_reflns 10754
_refine_ls_number_restraints 0
_refine_ls_restrained_S_all 1.028
_refine_ls_R_factor_all 0.0304
_refine_ls_R_factor_gt 0.0264
_refine_ls_shift/su_max 0.002
_refine_ls_shift/su_mean 0.000
_refine_ls_structure_factor_coef Fsqd
_refine_ls_weighting_details 'w=1/[\s^2^(Fo^2^)+(0.0223P)^2^+2.2226P] where P=(Fo^2^+2Fc^2^)/3'
_refine_ls_weighting_scheme calc
_refine_ls_wR_factor_gt 0.0597
_refine_ls_wR_factor_ref 0.0614
_reflns_Friedel_coverage 0.000
_reflns_number_gt 9878
_reflns_number_total 10754
_reflns_threshold_expression 'I > 2\s(I)'
_cod_data_source_file d4sc00093e3.cif
_cod_data_source_block 221216_Sn_H2O_autored
_cod_depositor_comments 'Adding full bibliography for 1571336--1571341.cif.'
_cod_original_cell_volume 2345.99(13)
_cod_database_code 1571338
_shelx_shelxl_version_number 2018/3
_shelx_space_group_comment
;
The symmetry employed for this shelxl refinement is uniquely defined
by the following loop, which should always be used as a source of
symmetry information in preference to the above space-group names.
They are only intended as comments.
;
_shelx_estimated_absorpt_t_min 0.934
_shelx_estimated_absorpt_t_max 0.986

loop_
_space_group_symop_operation_xyz
'x, y, z'
'-x, -y, -z'

loop_
_atom_site_label
_atom_site_type_symbol
_atom_site_fract_x
_atom_site_fract_y
_atom_site_fract_z
_atom_site_U_iso_or_equiv
_atom_site_adp_type
_atom_site_occupancy
_atom_site_site_symmetry_order
_atom_site_calc_flag
_atom_site_refinement_flags_posn
_atom_site_refinement_flags_adp
_atom_site_refinement_flags_occupancy
_atom_site_disorder_assembly
_atom_site_disorder_group
Sn1 Sn 0.43193(2) 0.74050(2) 0.23400(2) 0.01263(4) Uani 1 1 d . . . . .
O1 O 0.53017(12) 0.85392(11) 0.14230(8) 0.0213(3) Uani 1 1 d . . . . .
H1 H 0.570721 0.886561 0.161322 0.032 Uiso 1 1 calc R U . . .
O2 O 0.57121(12) 0.63045(10) 0.26027(8) 0.0193(3) Uani 1 1 d . . . . .
H2 H 0.543035 0.567319 0.280895 0.029 Uiso 1 1 calc R U . . .
C1 C 0.30362(16) 0.70130(14) 0.17530(10) 0.0130(3) Uani 1 1 d . . . . .
H3 H 0.231209 0.670608 0.221132 0.016 Uiso 1 1 calc R U . . .
C2 C 0.35149(15) 0.78168(13) 0.34531(10) 0.0124(3) Uani 1 1 d . . . . .
H4 H 0.286241 0.837691 0.330134 0.015 Uiso 1 1 calc R U . . .
Si1 Si 0.36593(4) 0.58656(4) 0.13140(3) 0.01409(10) Uani 1 1 d . . . . .
C3 C 0.52440(17) 0.61825(16) 0.06587(12) 0.0223(4) Uani 1 1 d . . . . .
H5 H 0.521213 0.682848 0.018026 0.033 Uiso 1 1 calc R U . . .
H6 H 0.558625 0.556208 0.046730 0.033 Uiso 1 1 calc R U . . .
H7 H 0.576538 0.632334 0.098472 0.033 Uiso 1 1 calc R U . . .
C4 C 0.27175(17) 0.55404(15) 0.06692(11) 0.0180(4) Uani 1 1 d . . . . .
C5 C 0.2631(2) 0.62690(17) -0.01025(13) 0.0296(5) Uani 1 1 d . . . . .
H8 H 0.298259 0.696697 -0.027694 0.035 Uiso 1 1 calc R U . . .
C6 C 0.2048(2) 0.60039(19) -0.06227(14) 0.0338(5) Uani 1 1 d . . . . .
H9 H 0.200016 0.652077 -0.114170 0.041 Uiso 1 1 calc R U . . .
C7 C 0.15357(19) 0.49886(19) -0.03878(14) 0.0286(5) Uani 1 1 d . . . . .
H10 H 0.113875 0.480368 -0.074286 0.034 Uiso 1 1 calc R U . . .
C8 C 0.1611(2) 0.42515(19) 0.03690(14) 0.0303(5) Uani 1 1 d . . . . .
H11 H 0.126365 0.355289 0.053694 0.036 Uiso 1 1 calc R U . . .
C9 C 0.21914(19) 0.45229(17) 0.08881(13) 0.0248(4) Uani 1 1 d . . . . .
H12 H 0.223219 0.400207 0.140696 0.030 Uiso 1 1 calc R U . . .
C10 C 0.36769(17) 0.46045(14) 0.22253(11) 0.0164(3) Uani 1 1 d . . . . .
C11 C 0.25676(18) 0.41809(15) 0.27705(12) 0.0199(4) Uani 1 1 d . . . . .
H13 H 0.181469 0.454388 0.267656 0.024 Uiso 1 1 calc R U . . .
C12 C 0.25448(19) 0.32430(16) 0.34445(12) 0.0234(4) Uani 1 1 d . . . . .
H14 H 0.178215 0.296503 0.379844 0.028 Uiso 1 1 calc R U . . .
C13 C 0.3639(2) 0.27139(15) 0.35989(12) 0.0239(4) Uani 1 1 d . . . . .
H15 H 0.362718 0.207379 0.405872 0.029 Uiso 1 1 calc R U . . .
C14 C 0.47460(19) 0.31222(16) 0.30812(13) 0.0235(4) Uani 1 1 d . . . . .
H16 H 0.549653 0.277132 0.319249 0.028 Uiso 1 1 calc R U . . .
C15 C 0.47627(18) 0.40477(15) 0.23961(12) 0.0203(4) Uani 1 1 d . . . . .
H17 H 0.552852 0.430693 0.203655 0.024 Uiso 1 1 calc R U . . .
Si2 Si 0.24442(4) 0.83179(4) 0.10765(3) 0.01336(9) Uani 1 1 d . . . . .
C16 C 0.35678(17) 0.88829(15) 0.00707(11) 0.0199(4) Uani 1 1 d . . . . .
H18 H 0.365967 0.838641 -0.025823 0.030 Uiso 1 1 calc R U . . .
H19 H 0.436540 0.896260 0.017580 0.030 Uiso 1 1 calc R U . . .
H20 H 0.326803 0.959632 -0.023324 0.030 Uiso 1 1 calc R U . . .
C17 C 0.09139(16) 0.80257(14) 0.09410(11) 0.0159(3) Uani 1 1 d . . . . .
C18 C 0.04761(17) 0.86506(16) 0.02483(12) 0.0205(4) Uani 1 1 d . . . . .
H21 H 0.097470 0.920665 -0.016678 0.025 Uiso 1 1 calc R U . . .
C19 C -0.06730(19) 0.84777(17) 0.01520(13) 0.0263(4) Uani 1 1 d . . . . .
H22 H -0.093570 0.889929 -0.033382 0.032 Uiso 1 1 calc R U . . .
C20 C -0.14337(19) 0.76998(18) 0.07556(14) 0.0285(5) Uani 1 1 d . . . . .
H23 H -0.222652 0.759683 0.069495 0.034 Uiso 1 1 calc R U . . .
C21 C -0.1026(2) 0.70681(18) 0.14539(14) 0.0292(5) Uani 1 1 d . . . . .
H24 H -0.154044 0.652822 0.187370 0.035 Uiso 1 1 calc R U . . .
C22 C 0.01377(18) 0.72278(16) 0.15374(12) 0.0232(4) Uani 1 1 d . . . . .
H25 H 0.041084 0.678189 0.201291 0.028 Uiso 1 1 calc R U . . .
Si3 Si 0.26541(4) 0.66283(4) 0.42784(3) 0.01229(9) Uani 1 1 d . . . . .
C23 C 0.35366(17) 0.53180(14) 0.43314(12) 0.0187(4) Uani 1 1 d . . . . .
H26 H 0.310753 0.473260 0.480213 0.028 Uiso 1 1 calc R U . . .
H27 H 0.436063 0.538797 0.440113 0.028 Uiso 1 1 calc R U . . .
H28 H 0.360452 0.514599 0.381863 0.028 Uiso 1 1 calc R U . . .
C24 C 0.11555(16) 0.65411(14) 0.40145(10) 0.0143(3) Uani 1 1 d . . . . .
C25 C 0.03498(17) 0.74375(15) 0.38401(12) 0.0191(4) Uani 1 1 d . . . . .
H29 H 0.058045 0.812682 0.382938 0.023 Uiso 1 1 calc R U . . .
C26 C -0.07813(18) 0.73411(16) 0.36821(12) 0.0229(4) Uani 1 1 d . . . . .
H30 H -0.132352 0.795589 0.358290 0.027 Uiso 1 1 calc R U . . .
C27 C -0.11188(17) 0.63535(16) 0.36690(12) 0.0215(4) Uani 1 1 d . . . . .
H31 H -0.188744 0.628970 0.355541 0.026 Uiso 1 1 calc R U . . .
C28 C -0.03301(17) 0.54585(16) 0.38223(12) 0.0200(4) Uani 1 1 d . . . . .
H32 H -0.054876 0.478227 0.380136 0.024 Uiso 1 1 calc R U . . .
C29 C 0.07818(17) 0.55473(14) 0.40070(11) 0.0168(3) Uani 1 1 d . . . . .
H33 H 0.130064 0.491986 0.413113 0.020 Uiso 1 1 calc R U . . .
C30 C 0.22605(16) 0.67546(14) 0.53562(11) 0.0152(3) Uani 1 1 d . . . . .
C31 C 0.27916(17) 0.60586(16) 0.59852(11) 0.0195(4) Uani 1 1 d . . . . .
H34 H 0.345534 0.558786 0.584816 0.023 Uiso 1 1 calc R U . . .
C32 C 0.23753(18) 0.60367(18) 0.68052(12) 0.0255(4) Uani 1 1 d . . . . .
H35 H 0.274522 0.554770 0.722039 0.031 Uiso 1 1 calc R U . . .
C33 C 0.1422(2) 0.67275(19) 0.70153(12) 0.0285(5) Uani 1 1 d . . . . .
H36 H 0.113175 0.671156 0.757502 0.034 Uiso 1 1 calc R U . . .
C34 C 0.08944(19) 0.74423(17) 0.64050(12) 0.0246(4) Uani 1 1 d . . . . .
H37 H 0.025007 0.792772 0.654512 0.030 Uiso 1 1 calc R U . . .
C35 C 0.13034(17) 0.74521(15) 0.55889(11) 0.0187(4) Uani 1 1 d . . . . .
H38 H 0.092650 0.794255 0.517819 0.022 Uiso 1 1 calc R U . . .
Si4 Si 0.45532(4) 0.85035(4) 0.38199(3) 0.01195(9) Uani 1 1 d . . . . .
C36 C 0.55028(17) 0.74763(15) 0.44506(12) 0.0191(4) Uani 1 1 d . . . . .
H39 H 0.591211 0.697958 0.414458 0.029 Uiso 1 1 calc R U . . .
H40 H 0.497239 0.706067 0.497368 0.029 Uiso 1 1 calc R U . . .
H41 H 0.612270 0.784903 0.456499 0.029 Uiso 1 1 calc R U . . .
C37 C 0.56700(16) 0.94503(14) 0.29553(11) 0.0145(3) Uani 1 1 d . . . . .
C38 C 0.68033(16) 0.90481(15) 0.25935(11) 0.0176(4) Uani 1 1 d . . . . .
H42 H 0.696534 0.828471 0.275413 0.021 Uiso 1 1 calc R U . . .
C39 C 0.76928(17) 0.97398(17) 0.20065(12) 0.0212(4) Uani 1 1 d . . . . .
H43 H 0.844683 0.944864 0.176460 0.025 Uiso 1 1 calc R U . . .
C40 C 0.74729(19) 1.08593(17) 0.17756(12) 0.0257(4) Uani 1 1 d . . . . .
H44 H 0.808881 1.133857 0.139182 0.031 Uiso 1 1 calc R U . . .
C41 C 0.6351(2) 1.12729(16) 0.21083(12) 0.0264(4) Uani 1 1 d . . . . .
H45 H 0.618936 1.203634 0.193924 0.032 Uiso 1 1 calc R U . . .
C42 C 0.54615(18) 1.05783(15) 0.26865(12) 0.0205(4) Uani 1 1 d . . . . .
H46 H 0.469466 1.087459 0.290474 0.025 Uiso 1 1 calc R U . . .
C43 C 0.34993(16) 0.93111(14) 0.44389(11) 0.0146(3) Uani 1 1 d . . . . .
C44 C 0.24996(17) 0.99015(14) 0.41497(12) 0.0179(4) Uani 1 1 d . . . . .
H47 H 0.241222 0.995086 0.361445 0.021 Uiso 1 1 calc R U . . .
C45 C 0.16329(18) 1.04167(15) 0.46276(13) 0.0241(4) Uani 1 1 d . . . . .
H48 H 0.095754 1.080735 0.442149 0.029 Uiso 1 1 calc R U . . .
C46 C 0.17574(19) 1.03584(17) 0.54076(14) 0.0278(5) Uani 1 1 d . . . . .
H49 H 0.116067 1.070129 0.573936 0.033 Uiso 1 1 calc R U . . .
C47 C 0.27486(19) 0.98021(18) 0.57011(13) 0.0266(4) Uani 1 1 d . . . . .
H50 H 0.284011 0.977119 0.623157 0.032 Uiso 1 1 calc R U . . .
C48 C 0.36131(17) 0.92872(16) 0.52204(12) 0.0198(4) Uani 1 1 d . . . . .
H51 H 0.429488 0.891146 0.542663 0.024 Uiso 1 1 calc R U . . .
C49 C 0.09986(17) 0.96062(15) 0.20511(11) 0.0188(4) Uani 1 1 d . . . . .
H52 H 0.039074 0.907253 0.220278 0.023 Uiso 1 1 calc R U . . .
C50 C 0.21496(16) 0.94589(14) 0.15581(11) 0.0149(3) Uani 1 1 d . . . . .
C51 C 0.07197(19) 1.05158(17) 0.23258(12) 0.0247(4) Uani 1 1 d . . . . .
H53 H -0.006946 1.059597 0.265877 0.030 Uiso 1 1 calc R U . . .
C52 C 0.2744(2) 1.11720(16) 0.16334(13) 0.0265(4) Uani 1 1 d . . . . .
H54 H 0.334968 1.170560 0.149010 0.032 Uiso 1 1 calc R U . . .
C53 C 0.1594(2) 1.13002(16) 0.21126(13) 0.0254(4) Uani 1 1 d . . . . .
H55 H 0.140550 1.192362 0.229415 0.031 Uiso 1 1 calc R U . . .
C54 C 0.30179(18) 1.02651(15) 0.13608(12) 0.0221(4) Uani 1 1 d . . . . .
H56 H 0.381253 1.018927 0.103273 0.027 Uiso 1 1 calc R U . . .

loop_
_atom_site_aniso_label
_atom_site_aniso_U_11
_atom_site_aniso_U_22
_atom_site_aniso_U_33
_atom_site_aniso_U_23
_atom_site_aniso_U_13
_atom_site_aniso_U_12
Sn1 0.01334(6) 0.01388(6) 0.01169(6) -0.00530(4) -0.00282(4) -0.00053(4)
O1 0.0224(7) 0.0249(7) 0.0167(6) -0.0047(5) -0.0037(5) -0.0092(6)
O2 0.0286(7) 0.0132(6) 0.0162(6) -0.0055(5) -0.0035(5) -0.0020(5)
C1 0.0139(8) 0.0132(8) 0.0122(8) -0.0043(6) -0.0032(6) -0.0012(6)
C2 0.0137(8) 0.0123(8) 0.0119(8) -0.0050(6) -0.0030(6) 0.0007(6)
Si1 0.0157(2) 0.0140(2) 0.0136(2) -0.00636(18) -0.00285(18) 0.00027(18)
C3 0.0206(9) 0.0257(10) 0.0207(9) -0.0107(8) -0.0005(8) 0.0003(8)
C4 0.0194(9) 0.0200(9) 0.0182(9) -0.0110(7) -0.0053(7) 0.0026(7)
C5 0.0459(13) 0.0202(10) 0.0283(11) -0.0076(8) -0.0183(10) -0.0016(9)
C6 0.0496(14) 0.0296(11) 0.0315(12) -0.0128(9) -0.0243(11) 0.0056(10)
C7 0.0253(10) 0.0381(12) 0.0328(11) -0.0210(10) -0.0133(9) 0.0027(9)
C8 0.0298(11) 0.0349(12) 0.0318(11) -0.0165(10) -0.0050(9) -0.0105(9)
C9 0.0266(10) 0.0281(10) 0.0218(10) -0.0097(8) -0.0040(8) -0.0066(8)
C10 0.0217(9) 0.0134(8) 0.0162(8) -0.0076(7) -0.0046(7) 0.0008(7)
C11 0.0216(9) 0.0183(9) 0.0214(9) -0.0091(7) -0.0049(8) 0.0016(7)
C12 0.0287(10) 0.0207(9) 0.0207(9) -0.0067(8) -0.0030(8) -0.0055(8)
C13 0.0375(11) 0.0145(9) 0.0218(10) -0.0047(7) -0.0121(9) -0.0007(8)
C14 0.0284(10) 0.0175(9) 0.0300(11) -0.0091(8) -0.0157(9) 0.0041(8)
C15 0.0224(9) 0.0174(9) 0.0234(10) -0.0087(8) -0.0064(8) 0.0007(7)
Si2 0.0142(2) 0.0131(2) 0.0122(2) -0.00295(18) -0.00292(18) -0.00082(18)
C16 0.0221(9) 0.0198(9) 0.0158(9) -0.0031(7) -0.0022(7) -0.0042(7)
C17 0.0165(8) 0.0161(8) 0.0166(8) -0.0074(7) -0.0040(7) 0.0012(7)
C18 0.0205(9) 0.0225(9) 0.0178(9) -0.0056(7) -0.0051(7) 0.0028(7)
C19 0.0269(10) 0.0308(11) 0.0254(10) -0.0095(9) -0.0151(9) 0.0053(8)
C20 0.0203(10) 0.0352(12) 0.0389(12) -0.0187(10) -0.0136(9) -0.0004(8)
C21 0.0257(11) 0.0306(11) 0.0317(11) -0.0074(9) -0.0061(9) -0.0109(9)
C22 0.0229(10) 0.0231(10) 0.0227(10) -0.0026(8) -0.0081(8) -0.0052(8)
Si3 0.0126(2) 0.0113(2) 0.0130(2) -0.00397(17) -0.00280(18) -0.00039(17)
C23 0.0200(9) 0.0137(8) 0.0216(9) -0.0047(7) -0.0057(7) 0.0025(7)
C24 0.0148(8) 0.0158(8) 0.0115(8) -0.0044(6) -0.0005(6) -0.0020(7)
C25 0.0204(9) 0.0167(9) 0.0229(9) -0.0080(7) -0.0079(8) 0.0005(7)
C26 0.0199(9) 0.0251(10) 0.0276(10) -0.0111(8) -0.0102(8) 0.0043(8)
C27 0.0153(9) 0.0289(10) 0.0213(9) -0.0083(8) -0.0039(7) -0.0040(7)
C28 0.0200(9) 0.0203(9) 0.0206(9) -0.0074(7) -0.0020(7) -0.0082(7)
C29 0.0179(9) 0.0151(8) 0.0161(8) -0.0042(7) -0.0020(7) -0.0019(7)
C30 0.0156(8) 0.0160(8) 0.0137(8) -0.0042(7) -0.0011(7) -0.0057(7)
C31 0.0148(8) 0.0247(10) 0.0188(9) -0.0048(7) -0.0051(7) -0.0029(7)
C32 0.0227(10) 0.0348(11) 0.0186(9) -0.0027(8) -0.0105(8) -0.0046(8)
C33 0.0285(11) 0.0435(13) 0.0159(9) -0.0126(9) -0.0032(8) -0.0051(9)
C34 0.0250(10) 0.0296(11) 0.0217(10) -0.0136(8) -0.0025(8) 0.0006(8)
C35 0.0217(9) 0.0175(9) 0.0170(9) -0.0055(7) -0.0041(7) -0.0012(7)
Si4 0.0119(2) 0.0119(2) 0.0127(2) -0.00431(17) -0.00352(17) 0.00003(17)
C36 0.0159(9) 0.0192(9) 0.0206(9) -0.0027(7) -0.0064(7) 0.0006(7)
C37 0.0152(8) 0.0162(8) 0.0139(8) -0.0050(7) -0.0053(7) -0.0024(7)
C38 0.0157(8) 0.0193(9) 0.0195(9) -0.0072(7) -0.0054(7) -0.0010(7)
C39 0.0153(9) 0.0303(10) 0.0180(9) -0.0087(8) -0.0019(7) -0.0017(8)
C40 0.0272(10) 0.0291(11) 0.0174(9) -0.0045(8) 0.0016(8) -0.0115(8)
C41 0.0372(12) 0.0168(9) 0.0210(10) -0.0036(8) -0.0001(9) -0.0049(8)
C42 0.0226(9) 0.0185(9) 0.0188(9) -0.0067(7) -0.0011(7) -0.0003(7)
C43 0.0147(8) 0.0124(8) 0.0162(8) -0.0045(7) -0.0014(7) -0.0034(6)
C44 0.0196(9) 0.0147(8) 0.0185(9) -0.0048(7) -0.0028(7) -0.0009(7)
C45 0.0192(9) 0.0160(9) 0.0343(11) -0.0081(8) -0.0019(8) 0.0025(7)
C46 0.0250(10) 0.0244(10) 0.0343(11) -0.0189(9) 0.0064(9) -0.0024(8)
C47 0.0293(11) 0.0336(11) 0.0230(10) -0.0184(9) -0.0011(8) -0.0082(9)
C48 0.0172(9) 0.0242(10) 0.0216(9) -0.0107(8) -0.0050(7) -0.0033(7)
C49 0.0185(9) 0.0191(9) 0.0173(9) -0.0045(7) -0.0026(7) -0.0013(7)
C50 0.0180(8) 0.0130(8) 0.0130(8) -0.0016(6) -0.0064(7) 0.0017(7)
C51 0.0245(10) 0.0266(10) 0.0212(10) -0.0096(8) -0.0003(8) 0.0022(8)
C52 0.0282(11) 0.0198(10) 0.0317(11) -0.0094(8) -0.0035(9) -0.0058(8)
C53 0.0342(11) 0.0191(9) 0.0248(10) -0.0111(8) -0.0058(9) 0.0030(8)
C54 0.0194(9) 0.0189(9) 0.0270(10) -0.0080(8) -0.0016(8) -0.0017(7)

loop_
_atom_type_symbol
_atom_type_description
_atom_type_scat_dispersion_real
_atom_type_scat_dispersion_imag
_atom_type_scat_source
C C 0.0033 0.0016 'International Tables Vol C Tables 4.2.6.8 and 6.1.1.4'
H H 0.0000 0.0000 'International Tables Vol C Tables 4.2.6.8 and 6.1.1.4'
O O 0.0106 0.0060 'International Tables Vol C Tables 4.2.6.8 and 6.1.1.4'
Sn Sn -0.6537 1.4246 'International Tables Vol C Tables 4.2.6.8 and 6.1.1.4'
Si Si 0.0817 0.0704 'International Tables Vol C Tables 4.2.6.8 and 6.1.1.4'

loop_
_geom_angle_atom_site_label_1
_geom_angle_atom_site_label_2
_geom_angle_atom_site_label_3
_geom_angle
_geom_angle_site_symmetry_1
_geom_angle_site_symmetry_3
_geom_angle_publ_flag
O1 Sn1 O2 98.21(6) . . ?
O1 Sn1 C1 102.07(6) . . ?
O2 Sn1 C1 117.57(6) . . ?
O1 Sn1 C2 116.29(6) . . ?
O2 Sn1 C2 106.33(6) . . ?
C1 Sn1 C2 115.45(6) . . ?
Si2 C1 Si1 119.90(9) . . ?
Si2 C1 Sn1 109.07(8) . . ?
Si1 C1 Sn1 110.92(8) . . ?
Si4 C2 Si3 114.62(9) . . ?
Si4 C2 Sn1 115.91(8) . . ?
Si3 C2 Sn1 110.83(8) . . ?
C3 Si1 C10 110.73(9) . . ?
C3 Si1 C4 107.55(9) . . ?
C10 Si1 C4 106.45(8) . . ?
C3 Si1 C1 109.81(8) . . ?
C10 Si1 C1 106.48(8) . . ?
C4 Si1 C1 115.76(8) . . ?
C5 C4 C9 116.30(17) . . ?
C5 C4 Si1 120.98(15) . . ?
C9 C4 Si1 122.32(15) . . ?
C6 C5 C4 122.0(2) . . ?
C7 C6 C5 120.3(2) . . ?
C8 C7 C6 118.96(19) . . ?
C7 C8 C9 120.5(2) . . ?
C8 C9 C4 122.0(2) . . ?
C15 C10 C11 117.00(17) . . ?
C15 C10 Si1 122.93(14) . . ?
C11 C10 Si1 120.07(14) . . ?
C12 C11 C10 121.64(18) . . ?
C13 C12 C11 119.88(19) . . ?
C14 C13 C12 119.77(18) . . ?
C13 C14 C15 120.12(18) . . ?
C14 C15 C10 121.56(18) . . ?
C16 Si2 C17 112.80(8) . . ?
C16 Si2 C1 112.10(8) . . ?
C17 Si2 C1 107.55(8) . . ?
C16 Si2 C50 104.73(8) . . ?
C17 Si2 C50 106.25(8) . . ?
C1 Si2 C50 113.34(7) . . ?
C22 C17 C18 116.89(17) . . ?
C22 C17 Si2 122.43(14) . . ?
C18 C17 Si2 120.59(14) . . ?
C19 C18 C17 121.55(18) . . ?
C20 C19 C18 120.59(19) . . ?
C19 C20 C21 119.18(19) . . ?
C20 C21 C22 119.9(2) . . ?
C21 C22 C17 121.81(19) . . ?
C23 Si3 C24 108.97(8) . . ?
C23 Si3 C2 111.60(8) . . ?
C24 Si3 C2 107.92(8) . . ?
C23 Si3 C30 107.11(8) . . ?
C24 Si3 C30 106.50(8) . . ?
C2 Si3 C30 114.52(7) . . ?
C25 C24 C29 117.02(16) . . ?
C25 C24 Si3 122.53(13) . . ?
C29 C24 Si3 120.43(13) . . ?
C26 C25 C24 121.45(17) . . ?
C27 C26 C25 120.22(18) . . ?
C26 C27 C28 119.59(17) . . ?
C27 C28 C29 120.11(17) . . ?
C28 C29 C24 121.55(17) . . ?
C31 C30 C35 116.74(16) . . ?
C31 C30 Si3 121.64(14) . . ?
C35 C30 Si3 121.09(14) . . ?
C32 C31 C30 121.88(18) . . ?
C33 C32 C31 119.93(18) . . ?
C32 C33 C34 119.62(18) . . ?
C33 C34 C35 120.22(19) . . ?
C34 C35 C30 121.58(18) . . ?
C36 Si4 C37 106.11(8) . . ?
C36 Si4 C2 110.71(8) . . ?
C37 Si4 C2 113.64(7) . . ?
C36 Si4 C43 112.04(8) . . ?
C37 Si4 C43 109.13(8) . . ?
C2 Si4 C43 105.33(8) . . ?
C42 C37 C38 117.14(16) . . ?
C42 C37 Si4 122.32(14) . . ?
C38 C37 Si4 120.37(13) . . ?
C39 C38 C37 121.67(17) . . ?
C40 C39 C38 119.67(18) . . ?
C41 C40 C39 119.68(18) . . ?
C40 C41 C42 120.36(19) . . ?
C41 C42 C37 121.42(18) . . ?
C44 C43 C48 117.35(17) . . ?
C44 C43 Si4 119.95(13) . . ?
C48 C43 Si4 122.53(14) . . ?
C45 C44 C43 121.50(18) . . ?
C46 C45 C44 119.75(19) . . ?
C47 C46 C45 119.99(18) . . ?
C46 C47 C48 120.02(19) . . ?
C47 C48 C43 121.35(18) . . ?
C51 C49 C50 121.81(17) . . ?
C49 C50 C54 116.73(17) . . ?
C49 C50 Si2 121.11(14) . . ?
C54 C50 Si2 121.75(14) . . ?
C53 C51 C49 119.91(18) . . ?
C53 C52 C54 120.25(19) . . ?
C52 C53 C51 119.64(18) . . ?
C52 C54 C50 121.66(18) . . ?

loop_
_geom_bond_atom_site_label_1
_geom_bond_atom_site_label_2
_geom_bond_distance
_geom_bond_site_symmetry_2
_geom_bond_publ_flag
Sn1 O1 1.9700(13) . ?
Sn1 O2 2.0444(13) . ?
Sn1 C1 2.1509(17) . ?
Sn1 C2 2.1525(16) . ?
C1 Si2 1.8913(17) . ?
C1 Si1 1.8913(17) . ?
C2 Si4 1.8783(17) . ?
C2 Si3 1.8883(17) . ?
Si1 C3 1.867(2) . ?
Si1 C10 1.8826(19) . ?
Si1 C4 1.8910(19) . ?
C4 C5 1.397(3) . ?
C4 C9 1.399(3) . ?
C5 C6 1.389(3) . ?
C6 C7 1.386(3) . ?
C7 C8 1.378(3) . ?
C8 C9 1.390(3) . ?
C10 C15 1.401(3) . ?
C10 C11 1.405(3) . ?
C11 C12 1.392(3) . ?
C12 C13 1.389(3) . ?
C13 C14 1.383(3) . ?
C14 C15 1.394(3) . ?
Si2 C16 1.8676(19) . ?
Si2 C17 1.8837(18) . ?
Si2 C50 1.8978(18) . ?
C17 C22 1.397(3) . ?
C17 C18 1.397(3) . ?
C18 C19 1.391(3) . ?
C19 C20 1.379(3) . ?
C20 C21 1.390(3) . ?
C21 C22 1.394(3) . ?
Si3 C23 1.8680(18) . ?
Si3 C24 1.8762(18) . ?
Si3 C30 1.8918(18) . ?
C24 C25 1.400(2) . ?
C24 C29 1.402(2) . ?
C25 C26 1.392(3) . ?
C26 C27 1.383(3) . ?
C27 C28 1.384(3) . ?
C28 C29 1.390(3) . ?
C30 C31 1.400(3) . ?
C30 C35 1.404(3) . ?
C31 C32 1.391(3) . ?
C32 C33 1.383(3) . ?
C33 C34 1.385(3) . ?
C34 C35 1.389(3) . ?
Si4 C36 1.8652(18) . ?
Si4 C37 1.8816(18) . ?
Si4 C43 1.8811(18) . ?
C37 C42 1.400(3) . ?
C37 C38 1.406(2) . ?
C38 C39 1.391(3) . ?
C39 C40 1.390(3) . ?
C40 C41 1.386(3) . ?
C41 C42 1.387(3) . ?
C43 C44 1.401(3) . ?
C43 C48 1.400(2) . ?
C44 C45 1.389(3) . ?
C45 C46 1.388(3) . ?
C46 C47 1.381(3) . ?
C47 C48 1.390(3) . ?
C49 C51 1.396(3) . ?
C49 C50 1.400(2) . ?
C50 C54 1.404(3) . ?
C51 C53 1.383(3) . ?
C52 C53 1.384(3) . ?
C52 C54 1.390(3) . ?

loop_
_geom_torsion_atom_site_label_1
_geom_torsion_atom_site_label_2
_geom_torsion_atom_site_label_3
_geom_torsion_atom_site_label_4
_geom_torsion
_geom_torsion_site_symmetry_1
_geom_torsion_site_symmetry_2
_geom_torsion_site_symmetry_3
_geom_torsion_site_symmetry_4
_geom_torsion_publ_flag
Si2 C1 Si1 C3 77.47(12) . . . . ?
Sn1 C1 Si1 C3 -51.09(11) . . . . ?
Si2 C1 Si1 C10 -162.60(10) . . . . ?
Sn1 C1 Si1 C10 68.84(10) . . . . ?
Si2 C1 Si1 C4 -44.52(13) . . . . ?
Sn1 C1 Si1 C4 -173.08(8) . . . . ?
C3 Si1 C4 C5 -54.41(19) . . . . ?
C10 Si1 C4 C5 -173.13(16) . . . . ?
C1 Si1 C4 C5 68.77(18) . . . . ?
C3 Si1 C4 C9 118.16(17) . . . . ?
C10 Si1 C4 C9 -0.56(18) . . . . ?
C1 Si1 C4 C9 -118.65(16) . . . . ?
C9 C4 C5 C6 0.5(3) . . . . ?
Si1 C4 C5 C6 173.49(18) . . . . ?
C4 C5 C6 C7 -0.5(4) . . . . ?
C5 C6 C7 C8 0.2(4) . . . . ?
C6 C7 C8 C9 0.0(3) . . . . ?
C7 C8 C9 C4 0.0(3) . . . . ?
C5 C4 C9 C8 -0.2(3) . . . . ?
Si1 C4 C9 C8 -173.12(16) . . . . ?
C3 Si1 C10 C15 4.01(18) . . . . ?
C4 Si1 C10 C15 120.63(15) . . . . ?
C1 Si1 C10 C15 -115.32(15) . . . . ?
C3 Si1 C10 C11 -175.95(14) . . . . ?
C4 Si1 C10 C11 -59.34(16) . . . . ?
C1 Si1 C10 C11 64.72(16) . . . . ?
C15 C10 C11 C12 -0.8(3) . . . . ?
Si1 C10 C11 C12 179.20(14) . . . . ?
C10 C11 C12 C13 1.2(3) . . . . ?
C11 C12 C13 C14 0.0(3) . . . . ?
C12 C13 C14 C15 -1.4(3) . . . . ?
C13 C14 C15 C10 1.8(3) . . . . ?
C11 C10 C15 C14 -0.7(3) . . . . ?
Si1 C10 C15 C14 179.31(14) . . . . ?
Si1 C1 Si2 C16 -50.57(12) . . . . ?
Sn1 C1 Si2 C16 78.82(10) . . . . ?
Si1 C1 Si2 C17 73.99(11) . . . . ?
Sn1 C1 Si2 C17 -156.62(8) . . . . ?
Si1 C1 Si2 C50 -168.87(9) . . . . ?
Sn1 C1 Si2 C50 -39.49(11) . . . . ?
C16 Si2 C17 C22 152.93(16) . . . . ?
C1 Si2 C17 C22 28.80(18) . . . . ?
C50 Si2 C17 C22 -92.88(17) . . . . ?
C16 Si2 C17 C18 -30.64(17) . . . . ?
C1 Si2 C17 C18 -154.77(14) . . . . ?
C50 Si2 C17 C18 83.56(16) . . . . ?
C22 C17 C18 C19 -0.8(3) . . . . ?
Si2 C17 C18 C19 -177.38(15) . . . . ?
C17 C18 C19 C20 2.0(3) . . . . ?
C18 C19 C20 C21 -1.7(3) . . . . ?
C19 C20 C21 C22 0.1(3) . . . . ?
C20 C21 C22 C17 1.1(3) . . . . ?
C18 C17 C22 C21 -0.8(3) . . . . ?
Si2 C17 C22 C21 175.75(16) . . . . ?
Si4 C2 Si3 C23 -90.40(11) . . . . ?
Sn1 C2 Si3 C23 43.12(11) . . . . ?
Si4 C2 Si3 C24 149.90(9) . . . . ?
Sn1 C2 Si3 C24 -76.59(9) . . . . ?
Si4 C2 Si3 C30 31.50(12) . . . . ?
Sn1 C2 Si3 C30 165.01(8) . . . . ?
C23 Si3 C24 C25 -172.73(15) . . . . ?
C2 Si3 C24 C25 -51.38(17) . . . . ?
C30 Si3 C24 C25 72.04(16) . . . . ?
C23 Si3 C24 C29 9.03(17) . . . . ?
C2 Si3 C24 C29 130.38(14) . . . . ?
C30 Si3 C24 C29 -106.20(15) . . . . ?
C29 C24 C25 C26 1.2(3) . . . . ?
Si3 C24 C25 C26 -177.10(15) . . . . ?
C24 C25 C26 C27 -2.0(3) . . . . ?
C25 C26 C27 C28 0.7(3) . . . . ?
C26 C27 C28 C29 1.5(3) . . . . ?
C27 C28 C29 C24 -2.3(3) . . . . ?
C25 C24 C29 C28 1.0(3) . . . . ?
Si3 C24 C29 C28 179.30(14) . . . . ?
C23 Si3 C30 C31 11.14(17) . . . . ?
C24 Si3 C30 C31 127.63(15) . . . . ?
C2 Si3 C30 C31 -113.17(15) . . . . ?
C23 Si3 C30 C35 -160.21(14) . . . . ?
C24 Si3 C30 C35 -43.72(16) . . . . ?
C2 Si3 C30 C35 75.48(16) . . . . ?
C35 C30 C31 C32 1.5(3) . . . . ?
Si3 C30 C31 C32 -170.18(15) . . . . ?
C30 C31 C32 C33 -1.0(3) . . . . ?
C31 C32 C33 C34 -0.4(3) . . . . ?
C32 C33 C34 C35 1.2(3) . . . . ?
C33 C34 C35 C30 -0.6(3) . . . . ?
C31 C30 C35 C34 -0.7(3) . . . . ?
Si3 C30 C35 C34 171.01(15) . . . . ?
Si3 C2 Si4 C36 46.90(12) . . . . ?
Sn1 C2 Si4 C36 -84.20(10) . . . . ?
Si3 C2 Si4 C37 166.19(8) . . . . ?
Sn1 C2 Si4 C37 35.09(11) . . . . ?
Si3 C2 Si4 C43 -74.41(10) . . . . ?
Sn1 C2 Si4 C43 154.48(8) . . . . ?
C36 Si4 C37 C42 -139.24(15) . . . . ?
C2 Si4 C37 C42 98.89(16) . . . . ?
C43 Si4 C37 C42 -18.33(17) . . . . ?
C36 Si4 C37 C38 35.95(16) . . . . ?
C2 Si4 C37 C38 -85.93(15) . . . . ?
C43 Si4 C37 C38 156.86(14) . . . . ?
C42 C37 C38 C39 1.4(3) . . . . ?
Si4 C37 C38 C39 -174.08(14) . . . . ?
C37 C38 C39 C40 0.9(3) . . . . ?
C38 C39 C40 C41 -2.5(3) . . . . ?
C39 C40 C41 C42 1.8(3) . . . . ?
C40 C41 C42 C37 0.5(3) . . . . ?
C38 C37 C42 C41 -2.1(3) . . . . ?
Si4 C37 C42 C41 173.25(15) . . . . ?
C36 Si4 C43 C44 -162.83(14) . . . . ?
C37 Si4 C43 C44 79.96(15) . . . . ?
C2 Si4 C43 C44 -42.40(16) . . . . ?
C36 Si4 C43 C48 12.25(18) . . . . ?
C37 Si4 C43 C48 -104.96(15) . . . . ?
C2 Si4 C43 C48 132.69(15) . . . . ?
C48 C43 C44 C45 -1.9(3) . . . . ?
Si4 C43 C44 C45 173.43(14) . . . . ?
C43 C44 C45 C46 0.6(3) . . . . ?
C44 C45 C46 C47 0.9(3) . . . . ?
C45 C46 C47 C48 -0.9(3) . . . . ?
C46 C47 C48 C43 -0.5(3) . . . . ?
C44 C43 C48 C47 1.8(3) . . . . ?
Si4 C43 C48 C47 -173.36(15) . . . . ?
C51 C49 C50 C54 0.8(3) . . . . ?
C51 C49 C50 Si2 -171.99(15) . . . . ?
C16 Si2 C50 C49 146.92(15) . . . . ?
C17 Si2 C50 C49 27.31(16) . . . . ?
C1 Si2 C50 C49 -90.59(15) . . . . ?
C16 Si2 C50 C54 -25.46(17) . . . . ?
C17 Si2 C50 C54 -145.06(15) . . . . ?
C1 Si2 C50 C54 97.03(16) . . . . ?
C50 C49 C51 C53 -0.1(3) . . . . ?
C54 C52 C53 C51 0.6(3) . . . . ?
C49 C51 C53 C52 -0.6(3) . . . . ?
C53 C52 C54 C50 0.1(3) . . . . ?
C49 C50 C54 C52 -0.7(3) . . . . ?
Si2 C50 C54 C52 171.98(16) . . . . ?
